data_7225165
loop_
_publ_author_name
'Cheng, Hong-Jian'
'Tang, Xiao-Yan'
'Yuan, Rong-Xin'
'Lang, Jian-Ping'

_publ_section_title
;
 Structural diversity of Zn(ii) coordination polymers based on
 bis-imidazolyl ligands and 5-R-1,3-benzenedicarboxylate and their
 photocatalytic properties
;
_journal_issue 25
_journal_name_full CrystEngComm
_journal_page_first 4851
_journal_paper_doi 10.1039/C6CE00768F
_journal_volume 18
_journal_year 2016
_chemical_formula_moiety 'C26 H16 Br N5 O4 Zn'
_chemical_formula_sum 'C26 H16 Br N5 O4 Zn'
_chemical_formula_weight 607.72
_chemical_name_systematic '[Zn(5-Br-1,3-BDC)(bimcz)]n'
_space_group_crystal_system monoclinic
_space_group_IT_number 14
_space_group_name_Hall '-P 2ybc'
_space_group_name_H-M_alt 'P 1 21/c 1'
_symmetry_space_group_name_Hall '-P 2ybc'
_symmetry_space_group_name_H-M 'P 1 21/c 1'
_atom_sites_solution_hydrogens geom
_audit_creation_method SHELXL-2014/7
_audit_update_record
;
2016-03-14 deposited with the CCDC.
2016-05-09 downloaded from the CCDC.
;
_cell_angle_alpha 90
_cell_angle_beta 119.05(2)
_cell_angle_gamma 90
_cell_formula_units_Z 4
_cell_length_a 11.976(2)
_cell_length_b 13.901(3)
_cell_length_c 17.491(6)
_cell_measurement_reflns_used 8923
_cell_measurement_temperature 293(2)
_cell_measurement_theta_max 27.278
_cell_measurement_theta_min 2.394
_cell_volume 2545.5(12)
_computing_cell_refinement 'Bruker SAINT'
_computing_data_collection 'Bruker APEX2'
_computing_data_reduction 'Bruker SAINT'
_computing_molecular_graphics 'Bruker SHELXTL'
_computing_publication_material 'Bruker SHELXTL'
_computing_structure_refinement 'SHELXL-2014/7 (Sheldrick, 2014)'
_diffrn_ambient_temperature 293(2)
_diffrn_measured_fraction_theta_full 0.998
_diffrn_measured_fraction_theta_max 0.994
_diffrn_measurement_device_type 'multiwire proportional'
_diffrn_measurement_method 'phi and omega scans'
_diffrn_radiation_monochromator graphite
_diffrn_radiation_source 'sealed tube'
_diffrn_radiation_type MoK\a
_diffrn_radiation_wavelength 0.71073
_diffrn_reflns_av_R_equivalents 0.1856
_diffrn_reflns_av_unetI/netI 0.1774
_diffrn_reflns_Laue_measured_fraction_full 0.998
_diffrn_reflns_Laue_measured_fraction_max 0.994
_diffrn_reflns_limit_h_max 15
_diffrn_reflns_limit_h_min -15
_diffrn_reflns_limit_k_max 18
_diffrn_reflns_limit_k_min -17
_diffrn_reflns_limit_l_max 22
_diffrn_reflns_limit_l_min -22
_diffrn_reflns_number 24283
_diffrn_reflns_point_group_measured_fraction_full 0.998
_diffrn_reflns_point_group_measured_fraction_max 0.994
_diffrn_reflns_theta_full 25.242
_diffrn_reflns_theta_max 27.484
_diffrn_reflns_theta_min 3.041
_exptl_absorpt_coefficient_mu 2.577
_exptl_absorpt_correction_T_max 0.597
_exptl_absorpt_correction_T_min 0.544
_exptl_absorpt_correction_type multi-scan
_exptl_absorpt_process_details 'SADABS, (Sheldrick 2008)'
_exptl_crystal_colour brown
_exptl_crystal_density_diffrn 1.586
_exptl_crystal_density_method 'not measured'
_exptl_crystal_description block
_exptl_crystal_F_000 1216
_exptl_crystal_size_max 0.300
_exptl_crystal_size_mid 0.200
_exptl_crystal_size_min 0.200
_refine_diff_density_max 0.451
_refine_diff_density_min -0.521
_refine_diff_density_rms 0.084
_refine_ls_extinction_method none
_refine_ls_goodness_of_fit_ref 1.074
_refine_ls_hydrogen_treatment constr
_refine_ls_matrix_type full
_refine_ls_number_parameters 334
_refine_ls_number_reflns 5803
_refine_ls_number_restraints 0
_refine_ls_restrained_S_all 1.074
_refine_ls_R_factor_all 0.2732
_refine_ls_R_factor_gt 0.1205
_refine_ls_shift/su_max 0.000
_refine_ls_shift/su_mean 0.000
_refine_ls_structure_factor_coef Fsqd
_refine_ls_weighting_details 'w=1/[\s^2^(Fo^2^)+(0.0657P)^2^+6.1143P] where P=(Fo^2^+2Fc^2^)/3'
_refine_ls_weighting_scheme calc
_refine_ls_wR_factor_gt 0.1937
_refine_ls_wR_factor_ref 0.2538
_reflns_Friedel_coverage 0.000
_reflns_number_gt 2478
_reflns_number_total 5803
_reflns_threshold_expression 'I > 2\s(I)'
_cod_data_source_file c6ce00768f2.cif
_cod_data_source_block 8
_cod_depositor_comments 'Adding full bibliography for 7225164--7225165.cif.'
_cod_database_code 7225165
_shelx_shelxl_version_number 2014/7
_shelx_space_group_comment
;
The symmetry employed for this shelxl refinement is uniquely defined
by the following loop, which should always be used as a source of
symmetry information in preference to the above space-group names.
They are only intended as comments.
;
_shelx_estimated_absorpt_t_min 0.512
_shelx_estimated_absorpt_t_max 0.627

loop_
_space_group_symop_operation_xyz
'x, y, z'
'-x, y+1/2, -z+1/2'
'-x, -y, -z'
'x, -y-1/2, z-1/2'

loop_
_atom_site_label
_atom_site_type_symbol
_atom_site_fract_x
_atom_site_fract_y
_atom_site_fract_z
_atom_site_U_iso_or_equiv
_atom_site_adp_type
_atom_site_occupancy
_atom_site_site_symmetry_order
_atom_site_calc_flag
_atom_site_refinement_flags_posn
_atom_site_refinement_flags_adp
Zn1 Zn 0.41562(11) 0.36549(8) 0.23017(8) 0.0595(4) Uani 1 1 d . .
Br1 Br 0.90784(15) 0.45218(15) 0.03794(11) 0.1492(9) Uani 1 1 d . .
O1 O 0.5393(6) 0.2073(5) -0.1674(4) 0.0698(19) Uani 1 1 d . .
O2 O 0.3874(7) 0.2063(5) -0.1290(5) 0.086(2) Uani 1 1 d . .
O3 O 0.4763(8) 0.3691(5) 0.1450(5) 0.083(2) Uani 1 1 d . .
O4 O 0.6200(7) 0.4874(7) 0.2024(5) 0.099(3) Uani 1 1 d . .
N1 N 0.3703(8) 0.4956(5) 0.2546(5) 0.060(2) Uani 1 1 d . .
N2 N 0.2527(8) 0.6223(5) 0.2471(5) 0.054(2) Uani 1 1 d . .
N3 N -0.1695(8) 0.8625(6) 0.1253(6) 0.076(3) Uani 1 1 d . .
H3A H -0.2481 0.8534 0.1113 0.091 Uiso 1 1 calc R U
N4 N 0.1032(9) 1.1790(6) 0.1087(6) 0.070(2) Uani 1 1 d . .
N5 N 0.2579(8) 1.2857(5) 0.1558(5) 0.064(2) Uani 1 1 d . .
C1 C 0.2526(11) 0.5303(6) 0.2232(6) 0.061(3) Uani 1 1 d . .
H1A H 0.1790 0.4951 0.1887 0.073 Uiso 1 1 calc R U
C2 C 0.4480(11) 0.5708(7) 0.3013(8) 0.083(4) Uani 1 1 d . .
H2A H 0.5368 0.5684 0.3315 0.100 Uiso 1 1 calc R U
C3 C 0.3793(11) 0.6470(7) 0.2976(7) 0.079(3) Uani 1 1 d . .
H3B H 0.4106 0.7062 0.3242 0.095 Uiso 1 1 calc R U
C4 C 0.1441(9) 0.6833(7) 0.2203(6) 0.059(3) Uani 1 1 d . .
C5 C 0.1533(9) 0.7802(6) 0.2046(6) 0.058(3) Uani 1 1 d . .
H5B H 0.2296 0.8065 0.2125 0.069 Uiso 1 1 calc R U
C6 C 0.0434(9) 0.8370(6) 0.1764(6) 0.053(2) Uani 1 1 d . .
C7 C 0.0162(9) 0.9356(7) 0.1493(6) 0.057(3) Uani 1 1 d . .
C8 C 0.0878(10) 1.0113(7) 0.1455(7) 0.068(3) Uani 1 1 d . .
H8A H 0.1750 1.0038 0.1662 0.081 Uiso 1 1 calc R U
C9 C 0.0292(11) 1.0985(7) 0.1108(7) 0.066(3) Uani 1 1 d . .
C10 C -0.1039(12) 1.1085(7) 0.0787(7) 0.079(3) Uani 1 1 d . .
H10A H -0.1419 1.1676 0.0557 0.094 Uiso 1 1 calc R U
C11 C -0.1789(11) 1.0350(8) 0.0800(8) 0.085(4) Uani 1 1 d . .
H11A H -0.2665 1.0423 0.0575 0.102 Uiso 1 1 calc R U
C12 C -0.1169(10) 0.9480(7) 0.1172(7) 0.062(3) Uani 1 1 d . .
C13 C -0.0736(10) 0.7944(7) 0.1598(7) 0.066(3) Uani 1 1 d . .
C14 C -0.0817(10) 0.6957(7) 0.1759(7) 0.072(3) Uani 1 1 d . .
H14A H -0.1584 0.6680 0.1658 0.086 Uiso 1 1 calc R U
C15 C 0.0278(10) 0.6423(7) 0.2069(7) 0.067(3) Uani 1 1 d . .
H15A H 0.0257 0.5775 0.2195 0.080 Uiso 1 1 calc R U
C16 C 0.2066(12) 1.2124(8) 0.1764(7) 0.079(3) Uani 1 1 d . .
H16A H 0.2401 1.1874 0.2326 0.095 Uiso 1 1 calc R U
C17 C 0.0857(15) 1.2315(10) 0.0407(8) 0.127(6) Uani 1 1 d . .
H17A H 0.0192 1.2261 -0.0164 0.153 Uiso 1 1 calc R U
C18 C 0.1842(14) 1.2948(10) 0.0709(9) 0.119(5) Uani 1 1 d . .
H18A H 0.1979 1.3387 0.0361 0.143 Uiso 1 1 calc R U
C19 C 0.5640(10) 0.4230(8) 0.1488(7) 0.057(3) Uani 1 1 d . .
C20 C 0.4928(11) 0.2342(7) -0.1193(7) 0.065(3) Uani 1 1 d . .
C21 C 0.6021(9) 0.3955(6) 0.0795(6) 0.049(2) Uani 1 1 d . .
C22 C 0.5311(9) 0.3325(7) 0.0125(6) 0.059(3) Uani 1 1 d . .
H22A H 0.4550 0.3084 0.0068 0.070 Uiso 1 1 calc R U
C23 C 0.5704(9) 0.3040(6) -0.0467(6) 0.055(2) Uani 1 1 d . .
C24 C 0.6830(10) 0.3423(6) -0.0386(6) 0.061(3) Uani 1 1 d . .
H24A H 0.7107 0.3251 -0.0781 0.074 Uiso 1 1 calc R U
C25 C 0.7530(10) 0.4055(8) 0.0279(7) 0.071(3) Uani 1 1 d . .
C26 C 0.7131(10) 0.4338(7) 0.0870(7) 0.070(3) Uani 1 1 d . .
H26A H 0.7605 0.4780 0.1309 0.083 Uiso 1 1 calc R U

loop_
_atom_site_aniso_label
_atom_site_aniso_U_11
_atom_site_aniso_U_22
_atom_site_aniso_U_33
_atom_site_aniso_U_23
_atom_site_aniso_U_13
_atom_site_aniso_U_12
Zn1 0.0759(8) 0.0446(6) 0.0719(8) 0.0048(6) 0.0468(7) 0.0055(6)
Br1 0.1129(12) 0.223(2) 0.1507(15) -0.0889(14) 0.0947(12) -0.0993(13)
O1 0.086(5) 0.067(5) 0.074(5) -0.026(4) 0.053(4) -0.018(4)
O2 0.080(5) 0.100(6) 0.088(6) -0.022(5) 0.050(5) -0.032(5)
O3 0.119(6) 0.071(5) 0.102(6) -0.001(4) 0.088(5) -0.001(5)
O4 0.084(6) 0.128(7) 0.097(6) -0.053(6) 0.052(5) -0.018(5)
N1 0.064(6) 0.045(5) 0.076(6) -0.003(4) 0.037(5) 0.009(5)
N2 0.057(5) 0.038(5) 0.063(5) 0.002(4) 0.027(4) -0.004(4)
N3 0.054(5) 0.056(5) 0.113(7) 0.002(5) 0.037(5) 0.002(5)
N4 0.094(7) 0.043(5) 0.062(6) -0.006(5) 0.028(6) -0.018(5)
N5 0.088(6) 0.055(5) 0.041(5) 0.005(4) 0.025(5) -0.001(5)
C1 0.076(8) 0.033(5) 0.068(7) -0.003(5) 0.031(6) -0.007(5)
C2 0.071(8) 0.049(7) 0.110(10) -0.011(7) 0.028(7) 0.001(6)
C3 0.077(8) 0.030(6) 0.111(9) -0.018(6) 0.031(7) 0.002(6)
C4 0.057(7) 0.052(6) 0.062(6) -0.008(5) 0.024(5) -0.002(6)
C5 0.058(6) 0.043(6) 0.070(7) -0.007(5) 0.029(5) 0.001(5)
C6 0.063(7) 0.033(5) 0.062(6) -0.013(4) 0.030(5) -0.007(5)
C7 0.042(6) 0.045(6) 0.079(7) -0.007(5) 0.025(5) -0.001(5)
C8 0.075(7) 0.046(6) 0.081(8) 0.005(6) 0.037(6) 0.005(6)
C9 0.064(7) 0.059(7) 0.071(7) -0.009(6) 0.031(6) -0.006(6)
C10 0.091(9) 0.046(7) 0.087(8) 0.017(6) 0.033(7) 0.016(6)
C11 0.075(8) 0.055(7) 0.125(10) 0.008(7) 0.049(8) 0.005(7)
C12 0.073(8) 0.035(6) 0.073(7) 0.004(5) 0.032(6) 0.004(6)
C13 0.059(7) 0.055(7) 0.083(8) -0.001(6) 0.034(6) -0.011(6)
C14 0.072(8) 0.054(7) 0.103(9) -0.003(6) 0.053(7) -0.011(6)
C15 0.075(7) 0.041(6) 0.098(8) 0.001(6) 0.053(7) -0.005(6)
C16 0.109(10) 0.064(7) 0.063(8) 0.026(6) 0.041(8) -0.012(7)
C17 0.169(15) 0.119(12) 0.059(9) 0.014(8) 0.028(9) -0.048(11)
C18 0.149(13) 0.110(11) 0.084(10) 0.004(8) 0.044(10) -0.069(10)
C19 0.054(7) 0.063(7) 0.067(7) 0.009(6) 0.040(6) 0.031(6)
C20 0.082(8) 0.048(6) 0.076(8) 0.001(6) 0.047(7) -0.003(6)
C21 0.056(6) 0.048(6) 0.047(6) 0.007(5) 0.028(5) 0.005(5)
C22 0.062(7) 0.070(7) 0.051(6) 0.009(5) 0.033(6) -0.001(6)
C23 0.056(6) 0.049(6) 0.062(7) 0.004(5) 0.029(6) -0.004(5)
C24 0.078(7) 0.053(6) 0.065(7) 0.002(5) 0.045(6) -0.010(6)
C25 0.066(7) 0.089(8) 0.076(8) -0.022(6) 0.049(6) -0.028(6)
C26 0.080(8) 0.068(7) 0.071(7) -0.021(6) 0.045(6) -0.019(6)

loop_
_atom_type_symbol
_atom_type_description
_atom_type_scat_dispersion_real
_atom_type_scat_dispersion_imag
_atom_type_scat_source
C C 0.0033 0.0016 'International Tables Vol C Tables 4.2.6.8 and 6.1.1.4'
H H 0.0000 0.0000 'International Tables Vol C Tables 4.2.6.8 and 6.1.1.4'
Br Br -0.2901 2.4595 'International Tables Vol C Tables 4.2.6.8 and 6.1.1.4'
N N 0.0061 0.0033 'International Tables Vol C Tables 4.2.6.8 and 6.1.1.4'
O O 0.0106 0.0060 'International Tables Vol C Tables 4.2.6.8 and 6.1.1.4'
Zn Zn 0.2839 1.4301 'International Tables Vol C Tables 4.2.6.8 and 6.1.1.4'

loop_
_geom_angle_atom_site_label_1
_geom_angle_atom_site_label_2
_geom_angle_atom_site_label_3
_geom_angle
_geom_angle_site_symmetry_1
_geom_angle_site_symmetry_3
O3 Zn1 O1 108.3(3) . 4_566
O3 Zn1 N1 112.5(3) . .
O1 Zn1 N1 115.8(3) 4_566 .
O3 Zn1 N5 95.8(3) . 1_545
O1 Zn1 N5 111.1(3) 4_566 1_545
N1 Zn1 N5 111.6(3) . 1_545
C20 O1 Zn1 112.1(7) . 4_565
C19 O3 Zn1 125.7(7) . .
C1 N1 C2 104.3(8) . .
C1 N1 Zn1 125.7(7) . .
C2 N1 Zn1 129.9(7) . .
C1 N2 C3 105.7(8) . .
C1 N2 C4 126.8(9) . .
C3 N2 C4 127.3(8) . .
C13 N3 C12 108.1(8) . .
C13 N3 H3A 125.9 . .
C12 N3 H3A 125.9 . .
C16 N4 C17 106.6(10) . .
C16 N4 C9 125.0(9) . .
C17 N4 C9 128.5(11) . .
C18 N5 C16 103.7(9) . .
C18 N5 Zn1 125.3(8) . 1_565
C16 N5 Zn1 131.0(8) . 1_565
N1 C1 N2 112.0(9) . .
N1 C1 H1A 124.0 . .
N2 C1 H1A 124.0 . .
C3 C2 N1 110.7(10) . .
C3 C2 H2A 124.6 . .
N1 C2 H2A 124.6 . .
C2 C3 N2 107.2(9) . .
C2 C3 H3B 126.4 . .
N2 C3 H3B 126.4 . .
C5 C4 C15 121.6(9) . .
C5 C4 N2 119.6(9) . .
C15 C4 N2 118.8(9) . .
C4 C5 C6 117.7(9) . .
C4 C5 H5B 121.2 . .
C6 C5 H5B 121.2 . .
C5 C6 C13 120.2(8) . .
C5 C6 C7 132.6(9) . .
C13 C6 C7 106.7(9) . .
C8 C7 C12 119.6(9) . .
C8 C7 C6 134.3(9) . .
C12 C7 C6 106.1(8) . .
C7 C8 C9 119.6(10) . .
C7 C8 H8A 120.2 . .
C9 C8 H8A 120.2 . .
C8 C9 C10 119.6(10) . .
C8 C9 N4 120.3(10) . .
C10 C9 N4 120.1(10) . .
C11 C10 C9 122.7(10) . .
C11 C10 H10A 118.6 . .
C9 C10 H10A 118.6 . .
C10 C11 C12 116.6(10) . .
C10 C11 H11A 121.7 . .
C12 C11 H11A 121.7 . .
N3 C12 C11 128.6(10) . .
N3 C12 C7 109.6(8) . .
C11 C12 C7 121.8(10) . .
N3 C13 C14 129.1(9) . .
N3 C13 C6 109.5(8) . .
C14 C13 C6 121.4(10) . .
C15 C14 C13 117.4(9) . .
C15 C14 H14A 121.3 . .
C13 C14 H14A 121.3 . .
C14 C15 C4 121.6(9) . .
C14 C15 H15A 119.2 . .
C4 C15 H15A 119.2 . .
N4 C16 N5 112.5(9) . .
N4 C16 H16A 123.7 . .
N5 C16 H16A 123.7 . .
N4 C17 C18 106.3(11) . .
N4 C17 H17A 126.9 . .
C18 C17 H17A 126.9 . .
N5 C18 C17 110.9(11) . .
N5 C18 H18A 124.6 . .
C17 C18 H18A 124.6 . .
O4 C19 O3 126.9(9) . .
O4 C19 C21 121.4(10) . .
O3 C19 C21 111.6(9) . .
O2 C20 O1 123.9(10) . .
O2 C20 C23 118.8(10) . .
O1 C20 C23 117.3(9) . .
C22 C21 C26 119.7(9) . .
C22 C21 C19 122.2(9) . .
C26 C21 C19 118.1(9) . .
C21 C22 C23 121.6(9) . .
C21 C22 H22A 119.2 . .
C23 C22 H22A 119.2 . .
C22 C23 C24 118.5(9) . .
C22 C23 C20 121.3(9) . .
C24 C23 C20 120.1(9) . .
C25 C24 C23 119.6(9) . .
C25 C24 H24A 120.2 . .
C23 C24 H24A 120.2 . .
C24 C25 C26 121.6(9) . .
C24 C25 Br1 117.8(7) . .
C26 C25 Br1 120.6(8) . .
C21 C26 C25 118.9(9) . .
C21 C26 H26A 120.5 . .
C25 C26 H26A 120.5 . .

loop_
_geom_bond_atom_site_label_1
_geom_bond_atom_site_label_2
_geom_bond_distance
_geom_bond_site_symmetry_2
Zn1 O3 1.949(7) .
Zn1 O1 1.962(6) 4_566
Zn1 N1 1.994(7) .
Zn1 N5 2.026(8) 1_545
Br1 C25 1.891(9) .
O1 C20 1.271(11) .
O1 Zn1 1.962(6) 4_565
O2 C20 1.251(11) .
O3 C19 1.266(11) .
O4 C19 1.233(11) .
N1 C1 1.329(11) .
N1 C2 1.373(12) .
N2 C1 1.346(10) .
N2 C3 1.377(12) .
N2 C4 1.427(11) .
N3 C13 1.380(12) .
N3 C12 1.383(11) .
N3 H3A 0.8600 .
N4 C16 1.314(12) .
N4 C17 1.322(13) .
N4 C9 1.440(12) .
N5 C18 1.314(13) .
N5 C16 1.328(11) .
N5 Zn1 2.026(8) 1_565
C1 H1A 0.9300 .
C2 C3 1.324(12) .
C2 H2A 0.9300 .
C3 H3B 0.9300 .
C4 C5 1.390(12) .
C4 C15 1.415(12) .
C5 C6 1.403(12) .
C5 H5B 0.9300 .
C6 C13 1.416(12) .
C6 C7 1.436(12) .
C7 C8 1.379(12) .
C7 C12 1.421(13) .
C8 C9 1.384(13) .
C8 H8A 0.9300 .
C9 C10 1.415(13) .
C10 C11 1.369(14) .
C10 H10A 0.9300 .
C11 C12 1.403(13) .
C11 H11A 0.9300 .
C13 C14 1.414(13) .
C14 C15 1.369(13) .
C14 H14A 0.9300 .
C15 H15A 0.9300 .
C16 H16A 0.9300 .
C17 C18 1.357(16) .
C17 H17A 0.9300 .
C18 H18A 0.9300 .
C19 C21 1.537(12) .
C20 C23 1.507(13) .
C21 C22 1.377(12) .
C21 C26 1.378(12) .
C22 C23 1.387(12) .
C22 H22A 0.9300 .
C23 C24 1.392(12) .
C24 C25 1.371(12) .
C24 H24A 0.9300 .
C25 C26 1.390(13) .
C26 H26A 0.9300 .

loop_
_geom_hbond_atom_site_label_D
_geom_hbond_atom_site_label_H
_geom_hbond_atom_site_label_A
_geom_hbond_distance_DH
_geom_hbond_distance_HA
_geom_hbond_distance_DA
_geom_hbond_angle_DHA
_geom_hbond_site_symmetry_A
N3 H3A O2 0.86 2.02 2.810(11) 152.8 3_565
C1 H1A Br1 0.93 3.09 3.967(11) 158.2 1_455
C3 H3B O3 0.93 2.56 3.442(12) 158.9 2_655
C8 H8A O4 0.93 2.43 3.224(13) 143.8 2_655
C16 H16A O2 0.93 2.65 3.223(14) 120.8 4_576

loop_
_geom_torsion_atom_site_label_1
_geom_torsion_atom_site_label_2
_geom_torsion_atom_site_label_3
_geom_torsion_atom_site_label_4
_geom_torsion
_geom_torsion_site_symmetry_1
C2 N1 C1 N2 0.3(11) .
Zn1 N1 C1 N2 -176.3(6) .
C3 N2 C1 N1 -0.4(11) .
C4 N2 C1 N1 175.6(8) .
C1 N1 C2 C3 -0.1(13) .
Zn1 N1 C2 C3 176.3(8) .
N1 C2 C3 N2 -0.2(13) .
C1 N2 C3 C2 0.3(12) .
C4 N2 C3 C2 -175.7(9) .
C1 N2 C4 C5 -142.5(9) .
C3 N2 C4 C5 32.7(14) .
C1 N2 C4 C15 34.9(14) .
C3 N2 C4 C15 -149.8(10) .
C15 C4 C5 C6 1.1(14) .
N2 C4 C5 C6 178.5(8) .
C4 C5 C6 C13 -3.7(14) .
C4 C5 C6 C7 -175.4(10) .
C5 C6 C7 C8 -4.3(19) .
C13 C6 C7 C8 -176.9(11) .
C5 C6 C7 C12 172.4(10) .
C13 C6 C7 C12 -0.1(11) .
C12 C7 C8 C9 0.2(15) .
C6 C7 C8 C9 176.6(10) .
C7 C8 C9 C10 -0.8(15) .
C7 C8 C9 N4 178.3(9) .
C16 N4 C9 C8 -52.6(15) .
C17 N4 C9 C8 125.1(14) .
C16 N4 C9 C10 126.5(12) .
C17 N4 C9 C10 -55.9(17) .
C8 C9 C10 C11 -0.1(17) .
N4 C9 C10 C11 -179.2(10) .
C9 C10 C11 C12 1.5(17) .
C13 N3 C12 C11 175.3(11) .
C13 N3 C12 C7 -1.5(12) .
C10 C11 C12 N3 -178.5(11) .
C10 C11 C12 C7 -2.0(16) .
C8 C7 C12 N3 178.3(9) .
C6 C7 C12 N3 1.0(11) .
C8 C7 C12 C11 1.2(15) .
C6 C7 C12 C11 -176.1(9) .
C12 N3 C13 C14 -176.6(10) .
C12 N3 C13 C6 1.4(12) .
C5 C6 C13 N3 -174.5(8) .
C7 C6 C13 N3 -0.8(11) .
C5 C6 C13 C14 3.7(15) .
C7 C6 C13 C14 177.4(9) .
N3 C13 C14 C15 176.9(10) .
C6 C13 C14 C15 -0.9(15) .
C13 C14 C15 C4 -1.7(16) .
C5 C4 C15 C14 1.6(16) .
N2 C4 C15 C14 -175.8(9) .
C17 N4 C16 N5 0.4(14) .
C9 N4 C16 N5 178.5(9) .
C18 N5 C16 N4 -2.2(14) .
Zn1 N5 C16 N4 -179.5(7) 1_565
C16 N4 C17 C18 1.6(16) .
C9 N4 C17 C18 -176.5(11) .
C16 N5 C18 C17 3.1(16) .
Zn1 N5 C18 C17 -179.4(10) 1_565
N4 C17 C18 N5 -3.0(18) .
Zn1 O3 C19 O4 -6.0(15) .
Zn1 O3 C19 C21 170.7(5) .
Zn1 O1 C20 O2 9.5(13) 4_565
Zn1 O1 C20 C23 -170.4(6) 4_565
O4 C19 C21 C22 -171.7(9) .
O3 C19 C21 C22 11.4(12) .
O4 C19 C21 C26 10.1(14) .
O3 C19 C21 C26 -166.8(9) .
C26 C21 C22 C23 1.9(14) .
C19 C21 C22 C23 -176.2(8) .
C21 C22 C23 C24 -1.5(14) .
C21 C22 C23 C20 179.4(8) .
O2 C20 C23 C22 4.3(14) .
O1 C20 C23 C22 -175.8(9) .
O2 C20 C23 C24 -174.8(9) .
O1 C20 C23 C24 5.1(13) .
C22 C23 C24 C25 1.1(14) .
C20 C23 C24 C25 -179.8(9) .
C23 C24 C25 C26 -1.1(16) .
C23 C24 C25 Br1 178.1(7) .
C22 C21 C26 C25 -1.9(15) .
C19 C21 C26 C25 176.3(9) .
C24 C25 C26 C21 1.6(17) .
Br1 C25 C26 C21 -177.6(7) .
